data_4309735
loop_
_publ_author_name
'Alejandro E. Enriquez'
'Brian L. Scott'
'Mary P. Neu'

_publ_contact_author
;
     Mary P. Neu
     MS J514
     Los Alamos National Laboratory
     Los Alamos, NM 87545
;
_publ_contact_author_email mneu@lanl.gov
_publ_contact_author_fax '505 667 9905'
_publ_contact_author_phone '505 667 7717'
_publ_section_title
;
Uranium(III)/(IV) Nitrile Adducts Including UI4(N\\tbCPh)4, a Synthetically
Useful Uranium(IV) Complex
;
_journal_name_full 'Inorganic Chemistry'
_journal_page_first 7403
_journal_page_last 7413
_journal_paper_doi 10.1021/ic050578f
_journal_volume 44
_journal_year 2005
_chemical_formula_sum 'C56 H40 I7 N8 U'
_chemical_formula_weight 1951.29
_chemical_name_systematic
; 
 ? 
;
_space_group_IT_number 83
_symmetry_cell_setting tetragonal
_symmetry_space_group_name_Hall '-P 4'
_symmetry_space_group_name_H-M 'P 4/m'
_atom_sites_solution_hydrogens geom
_atom_sites_solution_primary direct
_atom_sites_solution_secondary difmap
_audit_creation_method SHELXL-97
_cell_angle_alpha 90.00
_cell_angle_beta 90.00
_cell_angle_gamma 90.00
_cell_formula_units_Z 1
_cell_length_a 12.221(3)
_cell_length_b 12.221(3)
_cell_length_c 10.806(4)
_cell_measurement_temperature 203(2)
_cell_volume 1613.9(8)
_computing_cell_refinement 'Bruker SAINT (v. 5.00, Bruker 1998)'
_computing_data_collection 'Siemens SMART (v. 4.202, Siemens 1996)'
_computing_data_reduction 'Bruker SAINT (v. 5.00, Bruker 1998)'
_computing_molecular_graphics 'Bruker AXS SHEXTL (v. 5.10)'
_computing_publication_material 'SHELXL-97 (Sheldrick, 1997)'
_computing_structure_refinement 'SHELXL-97 (Sheldrick, 1997)'
_computing_structure_solution 'SHELXS-97 (Sheldrick, 1990)'
_diffrn_ambient_temperature 203(2)
_diffrn_measured_fraction_theta_full 1.000
_diffrn_measured_fraction_theta_max 1.000
_diffrn_measurement_device_type 'Bruker P4 with SMART 1k CCD'
_diffrn_measurement_method '\w and \f scan'
_diffrn_radiation_source 'fine-focus sealed tube'
_diffrn_radiation_type MoK\a
_diffrn_radiation_wavelength 0.71073
_diffrn_reflns_av_R_equivalents 0.0000
_diffrn_reflns_av_sigmaI/netI 0.1023
_diffrn_reflns_limit_h_max 13
_diffrn_reflns_limit_h_min -13
_diffrn_reflns_limit_k_max 12
_diffrn_reflns_limit_k_min -11
_diffrn_reflns_limit_l_max 11
_diffrn_reflns_limit_l_min -11
_diffrn_reflns_number 8359
_diffrn_reflns_theta_full 22.41
_diffrn_reflns_theta_max 22.41
_diffrn_reflns_theta_min 1.67
_diffrn_standards_decay_% '< 2'
_diffrn_standards_interval_count 0
_diffrn_standards_interval_time 0
_exptl_absorpt_coefficient_mu 5.901
_exptl_absorpt_correction_T_max 0.8911
_exptl_absorpt_correction_T_min 0.6496
_exptl_absorpt_correction_type empirical
_exptl_absorpt_process_details 'SADABS (Sheldrick, 1996)'
_exptl_crystal_colour brown
_exptl_crystal_density_diffrn 2.008
_exptl_crystal_density_method 'not measured'
_exptl_crystal_description block
_exptl_crystal_F_000 895
_exptl_crystal_size_max 0.08
_exptl_crystal_size_mid 0.02
_exptl_crystal_size_min 0.02
_refine_diff_density_max 2.772
_refine_diff_density_min -1.657
_refine_diff_density_rms 0.294
_refine_ls_extinction_method none
_refine_ls_goodness_of_fit_ref 1.487
_refine_ls_hydrogen_treatment noref
_refine_ls_matrix_type full
_refine_ls_number_parameters 66
_refine_ls_number_reflns 8359
_refine_ls_number_restraints 0
_refine_ls_restrained_S_all 1.487
_refine_ls_R_factor_all 0.1195
_refine_ls_R_factor_gt 0.0811
_refine_ls_shift/su_max 0.000
_refine_ls_shift/su_mean 0.000
_refine_ls_structure_factor_coef Fsqd
_refine_ls_weighting_details 'calc w=1/[\s^2^(Fo^2^)+(0.0421P)^2^+0.0000P] where P=(Fo^2^+2Fc^2^)/3'
_refine_ls_weighting_scheme calc
_refine_ls_wR_factor_gt 0.1642
_refine_ls_wR_factor_ref 0.1714
_reflns_number_gt 5738
_reflns_number_total 8359
_reflns_threshold_expression >2sigma(I)
_cod_data_source_file ic050578fsi20050414_065309_4.cif
_cod_data_source_block ccd722
_cod_original_cell_volume 1613.8(9)
_cod_database_code 4309735

loop_
_symmetry_equiv_pos_as_xyz
'x, y, z'
'-x, -y, z'
'-y, x, z'
'y, -x, z'
'-x, -y, -z'
'x, y, -z'
'y, -x, -z'
'-y, x, -z'

loop_
_atom_site_label
_atom_site_type_symbol
_atom_site_fract_x
_atom_site_fract_y
_atom_site_fract_z
_atom_site_U_iso_or_equiv
_atom_site_adp_type
_atom_site_occupancy
_atom_site_symmetry_multiplicity
_atom_site_calc_flag
_atom_site_refinement_flags
_atom_site_disorder_assembly
_atom_site_disorder_group
U1 U 0.0000 0.0000 0.0000 0.0272(3) Uani 1 8 d S . .
I2 I 0.0000 0.0000 0.27556(11) 0.0413(4) Uani 1 4 d S . .
I3 I 0.16530(7) -0.18228(7) 0.0000 0.0432(3) Uani 1 2 d S . .
U2 U 0.5000 -0.5000 0.04644(11) 0.0223(4) Uani 0.50 4 d SP . .
I4 I 0.5000 -0.5000 0.2505(2) 0.0383(7) Uani 0.50 4 d SP . .
N1 N 0.3835(12) -0.3838(12) 0.2051(15) 0.043(5) Uani 0.50 1 d P . .
N2 N 0.2960(9) -0.5006(10) 0.0000 0.062(4) Uani 1 2 d S . .
C1 C 0.3537(18) -0.3291(18) 0.289(2) 0.056(6) Uiso 0.50 1 d P . .
C2 C 0.3140(12) -0.2783(11) 0.3930(16) 0.023(5) Uiso 0.50 1 d PG . .
C3 C 0.2311(12) -0.2005(13) 0.3878(17) 0.042(7) Uiso 0.50 1 d PG . .
C4 C 0.1994(7) -0.1455(7) 0.499(2) 0.047(4) Uiso 1 2 d SG . .
C5 C 0.2504(13) -0.1685(11) 0.6066(18) 0.042(7) Uiso 0.50 1 d PG . .
C6 C 0.3332(13) -0.2463(13) 0.6118(16) 0.050(7) Uiso 0.50 1 d PG . .
C7 C 0.3650(6) -0.3013(7) 0.501(2) 0.040(4) Uiso 1 2 d SG . .
C8 C 0.2168(15) -0.5008(15) -0.0804(17) 0.041(5) Uiso 0.50 1 d P . .
C9 C 0.1183(9) -0.4992(12) -0.1541(11) 0.047(5) Uiso 0.50 1 d PG . .
C10 C 0.0337(11) -0.5737(9) -0.1370(11) 0.045(5) Uiso 0.50 1 d PG . .
C11 C -0.0556(9) -0.5734(11) -0.2166(14) 0.068(7) Uiso 0.50 1 d PG . .
C12 C -0.0604(11) -0.4985(14) -0.3134(13) 0.088(9) Uiso 0.50 1 d PG . .
C13 C 0.0242(14) -0.4240(11) -0.3305(11) 0.092(9) Uiso 0.50 1 d PG . .
C14 C 0.1136(11) -0.4244(10) -0.2509(13) 0.060(7) Uiso 0.50 1 d PG . .

loop_
_atom_site_aniso_label
_atom_site_aniso_U_11
_atom_site_aniso_U_22
_atom_site_aniso_U_33
_atom_site_aniso_U_23
_atom_site_aniso_U_13
_atom_site_aniso_U_12
U1 0.0270(4) 0.0270(4) 0.0277(6) 0.000 0.000 0.000
I2 0.0486(6) 0.0486(6) 0.0266(8) 0.000 0.000 0.000
I3 0.0380(6) 0.0356(7) 0.0559(7) 0.000 0.000 0.0109(5)
U2 0.0241(5) 0.0241(5) 0.0188(8) 0.000 0.000 0.000
I4 0.0469(11) 0.0469(11) 0.0212(14) 0.000 0.000 0.000
N1 0.028(10) 0.041(11) 0.060(11) 0.022(9) -0.009(8) -0.018(8)
N2 0.019(7) 0.059(9) 0.108(10) 0.000 0.000 -0.015(6)

loop_
_atom_type_symbol
_atom_type_description
_atom_type_scat_dispersion_real
_atom_type_scat_dispersion_imag
_atom_type_scat_source
C C 0.0033 0.0016 'International Tables Vol C Tables 4.2.6.8 and 6.1.1.4'
H H 0.0000 0.0000 'International Tables Vol C Tables 4.2.6.8 and 6.1.1.4'
N N 0.0061 0.0033 'International Tables Vol C Tables 4.2.6.8 and 6.1.1.4'
I I -0.4742 1.8119 'International Tables Vol C Tables 4.2.6.8 and 6.1.1.4'
U U -9.6767 9.6646 'International Tables Vol C Tables 4.2.6.8 and 6.1.1.4'

loop_
_geom_angle_atom_site_label_1
_geom_angle_atom_site_label_2
_geom_angle_atom_site_label_3
_geom_angle
_geom_angle_site_symmetry_1
_geom_angle_site_symmetry_3
_geom_angle_publ_flag
I2 U1 I2 180.0 5 . ?
I2 U1 I3 90.0 5 7 ?
I2 U1 I3 90.0 . 7 ?
I2 U1 I3 90.0 5 3 ?
I2 U1 I3 90.0 . 3 ?
I3 U1 I3 180.00(3) 7 3 ?
I2 U1 I3 90.0 5 . ?
I2 U1 I3 90.0 . . ?
I3 U1 I3 90.0 7 . ?
I3 U1 I3 90.0 3 . ?
I2 U1 I3 90.0 5 5 ?
I2 U1 I3 90.0 . 5 ?
I3 U1 I3 90.0 7 5 ?
I3 U1 I3 90.0 3 5 ?
I3 U1 I3 180.00(3) . 5 ?
U2 U2 I4 180.0 5_645 . ?
U2 U2 N2 78.62(5) 5_645 3_545 ?
I4 U2 N2 101.38(5) . 3_545 ?
U2 U2 N2 78.62(5) 5_645 7_655 ?
I4 U2 N2 101.38(5) . 7_655 ?
N2 U2 N2 157.24(11) 3_545 7_655 ?
U2 U2 N2 78.62(5) 5_645 . ?
I4 U2 N2 101.38(5) . . ?
N2 U2 N2 87.77(2) 3_545 . ?
N2 U2 N2 87.77(2) 7_655 . ?
U2 U2 N2 78.62(6) 5_645 5_645 ?
I4 U2 N2 101.38(5) . 5_645 ?
N2 U2 N2 87.77(2) 3_545 5_645 ?
N2 U2 N2 87.77(2) 7_655 5_645 ?
N2 U2 N2 157.24(11) . 5_645 ?
U2 U2 N1 130.4(3) 5_645 4_655 ?
I4 U2 N1 49.6(3) . 4_655 ?
N2 U2 N1 130.9(4) 3_545 4_655 ?
N2 U2 N1 66.5(4) 7_655 4_655 ?
N2 U2 N1 131.0(4) . 4_655 ?
N2 U2 N1 66.4(3) 5_645 4_655 ?
U2 U2 N1 130.4(3) 5_645 . ?
I4 U2 N1 49.6(3) . . ?
N2 U2 N1 131.0(4) 3_545 . ?
N2 U2 N1 66.4(3) 7_655 . ?
N2 U2 N1 66.5(4) . . ?
N2 U2 N1 130.9(4) 5_645 . ?
N1 U2 N1 65.1(3) 4_655 . ?
U2 U2 N1 130.4(3) 5_645 3_545 ?
I4 U2 N1 49.6(3) . 3_545 ?
N2 U2 N1 66.5(4) 3_545 3_545 ?
N2 U2 N1 130.9(4) 7_655 3_545 ?
N2 U2 N1 66.4(3) . 3_545 ?
N2 U2 N1 131.0(4) 5_645 3_545 ?
N1 U2 N1 99.1(6) 4_655 3_545 ?
N1 U2 N1 65.1(3) . 3_545 ?
U2 U2 N1 130.4(3) 5_645 2_645 ?
I4 U2 N1 49.6(3) . 2_645 ?
N2 U2 N1 66.4(3) 3_545 2_645 ?
N2 U2 N1 131.0(4) 7_655 2_645 ?
N2 U2 N1 130.9(4) . 2_645 ?
N2 U2 N1 66.5(4) 5_645 2_645 ?
N1 U2 N1 65.1(3) 4_655 2_645 ?
N1 U2 N1 99.1(6) . 2_645 ?
N1 U2 N1 65.1(3) 3_545 2_645 ?
U2 U2 I4 0.0 5_645 5_645 ?
I4 U2 I4 180.0 . 5_645 ?
N2 U2 I4 78.62(5) 3_545 5_645 ?
N2 U2 I4 78.62(5) 7_655 5_645 ?
N2 U2 I4 78.62(5) . 5_645 ?
N2 U2 I4 78.62(5) 5_645 5_645 ?
N1 U2 I4 130.4(3) 4_655 5_645 ?
N1 U2 I4 130.4(3) . 5_645 ?
N1 U2 I4 130.4(3) 3_545 5_645 ?
N1 U2 I4 130.4(3) 2_645 5_645 ?
N1 I4 N1 152.6(9) 3_545 4_655 ?
N1 I4 N1 86.8(2) 3_545 . ?
N1 I4 N1 86.8(2) 4_655 . ?
N1 I4 N1 86.8(2) 3_545 2_645 ?
N1 I4 N1 86.8(2) 4_655 2_645 ?
N1 I4 N1 152.6(9) . 2_645 ?
N1 I4 U2 76.3(5) 3_545 . ?
N1 I4 U2 76.3(5) 4_655 . ?
N1 I4 U2 76.3(5) . . ?
N1 I4 U2 76.3(5) 2_645 . ?
N1 I4 U2 76.3(5) 3_545 5_645 ?
N1 I4 U2 76.3(5) 4_655 5_645 ?
N1 I4 U2 76.3(5) . 5_645 ?
N1 I4 U2 76.3(5) 2_645 5_645 ?
U2 I4 U2 0.0 . 5_645 ?
C1 N1 I4 114.8(15) . . ?
C1 N1 U2 165.1(15) . . ?
I4 N1 U2 54.2(4) . . ?
C8 N2 C8 83.9(17) . 6 ?
C8 N2 U2 149.4(9) . . ?
C8 N2 U2 126.7(8) 6 . ?
C8 N2 U2 126.7(8) . 5_645 ?
C8 N2 U2 149.4(9) 6 5_645 ?
U2 N2 U2 22.76(11) . 5_645 ?
N1 C1 C2 172(2) . . ?
N1 C1 C6 169(2) . 6_556 ?
C2 C1 C6 17.7(6) . 6_556 ?
C6 C2 C3 77.69(8) 6_556 . ?
C6 C2 C7 92(4) 6_556 . ?
C3 C2 C7 120.9 . . ?
C6 C2 C1 96(4) 6_556 . ?
C3 C2 C1 122.2(17) . . ?
C7 C2 C1 116.7(17) . . ?
C6 C2 C5 61.4(2) 6_556 6_556 ?
C3 C2 C5 16.9(2) . 6_556 ?
C7 C2 C5 114.2(13) . 6_556 ?
C1 C2 C5 124.7(19) . 6_556 ?
C5 C3 C6 83.14(17) 6_556 6_556 ?
C5 C3 C4 68(4) 6_556 . ?
C6 C3 C4 115.9(13) 6_556 . ?
C5 C3 C2 101.7(3) 6_556 . ?
C6 C3 C2 19.14(17) 6_556 . ?
C4 C3 C2 118.9 . . ?
C5 C3 C4 68(4) 6_556 6_556 ?
C6 C3 C4 115.6(18) 6_556 6_556 ?
C4 C3 C4 0.4(10) . 6_556 ?
C2 C3 C4 118.6(10) . 6_556 ?
C4 C4 C5 149.1(8) 6_556 6_556 ?
C4 C4 C5 30.53(12) 6_556 . ?
C5 C4 C5 118.6(8) 6_556 . ?
C4 C4 C3 147.21(8) 6_556 . ?
C5 C4 C3 18.71(14) 6_556 . ?
C5 C4 C3 120.1 . . ?
C4 C4 C3 32.4(9) 6_556 6_556 ?
C5 C4 C3 120.06(19) 6_556 6_556 ?
C5 C4 C3 18.5(3) . 6_556 ?
C3 C4 C3 114.8(8) . 6_556 ?
C3 C5 C4 93(4) 6_556 6_556 ?
C3 C5 C4 93(4) 6_556 . ?
C4 C5 C4 0.4(11) 6_556 . ?
C3 C5 C6 77.67(6) 6_556 . ?
C4 C5 C6 121.3(10) 6_556 . ?
C4 C5 C6 121.0 . . ?
C3 C5 C2 61.4(10) 6_556 6_556 ?
C4 C5 C2 114.8(17) 6_556 6_556 ?
C4 C5 C2 114.5(12) . 6_556 ?
C6 C5 C2 16.8(9) . 6_556 ?
C2 C6 C3 83(4) 6_556 6_556 ?
C2 C6 C7 69(5) 6_556 . ?
C3 C6 C7 116.3(15) 6_556 . ?
C2 C6 C5 102(3) 6_556 . ?
C3 C6 C5 19.2(2) 6_556 . ?
C7 C6 C5 119.0 . . ?
C2 C6 C1 66(3) 6_556 6_556 ?
C3 C6 C1 115.2(16) 6_556 6_556 ?
C7 C6 C1 103.9(15) . 6_556 ?
C5 C6 C1 127.8(15) . 6_556 ?
C2 C7 C6 18.7(10) 6_556 . ?
C2 C7 C2 118.8(10) 6_556 . ?
C6 C7 C2 120.1 . . ?
C2 C7 C6 120.1(10) 6_556 6_556 ?
C6 C7 C6 114.6(7) . 6_556 ?
C2 C7 C6 18.6(3) . 6_556 ?
N2 C8 C9 171.5(17) . . ?
N2 C8 C8 48.1(9) . 6 ?
C9 C8 C8 123.5(9) . 6 ?
C11 C9 C10 94.3(10) 2_545 . ?
C11 C9 C14 33.9(9) 2_545 . ?
C10 C9 C14 120.0 . . ?
C11 C9 C8 139.2(15) 2_545 . ?
C10 C9 C8 122.6(13) . . ?
C14 C9 C8 117.3(13) . . ?
C11 C9 C12 48.1(5) 2_545 2_545 ?
C10 C9 C12 80.2(8) . 2_545 ?
C14 C9 C12 45.5(8) . 2_545 ?
C8 C9 C12 145.8(11) . 2_545 ?
C11 C10 C9 120.0 . . ?
C11 C10 C10 70.8(7) . 2_545 ?
C9 C10 C10 73.4(9) . 2_545 ?
C11 C10 C11 80.6(6) . 2_545 ?
C9 C10 C11 42.1(7) . 2_545 ?
C10 C10 C11 40.8(5) 2_545 2_545 ?
C14 C11 C13 79.7(7) 2_545 2_545 ?
C14 C11 C9 76(2) 2_545 2_545 ?
C13 C11 C9 131.4(17) 2_545 2_545 ?
C14 C11 C10 169.1(7) 2_545 . ?
C13 C11 C10 110.9(13) 2_545 . ?
C9 C11 C10 97.9(12) 2_545 . ?
C14 C11 C12 68.8(18) 2_545 . ?
C13 C11 C12 46.4(14) 2_545 . ?
C9 C11 C12 85.5(10) 2_545 . ?
C10 C11 C12 120.0 . . ?
C14 C11 C12 114.1(11) 2_545 2_545 ?
C13 C11 C12 44.8(9) 2_545 2_545 ?
C9 C11 C12 112.3(12) 2_545 2_545 ?
C10 C11 C12 76.4(5) . 2_545 ?
C12 C11 C12 48.5(6) . 2_545 ?
C14 C11 C10 110(3) 2_545 2_545 ?
C13 C11 C10 113.0(16) 2_545 2_545 ?
C9 C11 C10 43.6(6) 2_545 2_545 ?
C10 C11 C10 68.5(6) . 2_545 ?
C12 C11 C10 74.9(3) . 2_545 ?
C12 C11 C10 74.5(9) 2_545 2_545 ?
C13 C12 C14 70.1(19) 2_545 2_545 ?
C13 C12 C11 61.8(5) 2_545 . ?
C14 C12 C11 34.1(9) 2_545 . ?
C13 C12 C13 104.6(16) 2_545 . ?
C14 C12 C13 153.6(7) 2_545 . ?
C11 C12 C13 120.0 . . ?
C13 C12 C12 64.1(13) 2_545 2_545 ?
C14 C12 C12 118.2(16) 2_545 2_545 ?
C11 C12 C12 86.7(6) . 2_545 ?
C13 C12 C12 43.3(9) . 2_545 ?
C13 C12 C9 107.8(11) 2_545 2_545 ?
C14 C12 C9 48.2(9) 2_545 2_545 ?
C11 C12 C9 46.4(7) . 2_545 ?
C13 C12 C9 114.6(8) . 2_545 ?
C12 C12 C9 112.3(8) 2_545 2_545 ?
C13 C12 C11 101.0(15) 2_545 2_545 ?
C14 C12 C11 113.5(4) 2_545 2_545 ?
C11 C12 C11 82.2(4) . 2_545 ?
C13 C12 C11 40.8(4) . 2_545 ?
C12 C12 C11 44.8(7) 2_545 2_545 ?
C9 C12 C11 77.9(7) 2_545 2_545 ?
C12 C13 C11 71.8(8) 2_545 2_545 ?
C12 C13 C12 72.7(15) 2_545 . ?
C11 C13 C12 94.5(10) 2_545 . ?
C12 C13 C14 64.1(12) 2_545 . ?
C11 C13 C14 34.5(11) 2_545 . ?
C12 C13 C14 120.0 . . ?
C12 C13 C13 43.7(12) 2_545 2_545 ?
C11 C13 C13 93.9(9) 2_545 2_545 ?
C12 C13 C13 31.8(9) . 2_545 ?
C14 C13 C13 103.7(7) . 2_545 ?
C11 C14 C12 77.1(16) 2_545 2_545 ?
C11 C14 C13 65.8(9) 2_545 . ?
C12 C14 C13 45.8(9) 2_545 . ?
C11 C14 C9 70.5(12) 2_545 . ?
C12 C14 C9 86.3(6) 2_545 . ?
C13 C14 C9 120.0 . . ?

loop_
_geom_bond_atom_site_label_1
_geom_bond_atom_site_label_2
_geom_bond_distance
_geom_bond_site_symmetry_2
_geom_bond_publ_flag
U1 I2 2.9776(17) 5 ?
U1 I2 2.9776(17) . ?
U1 I3 3.0072(12) 7 ?
U1 I3 3.0072(12) 3 ?
U1 I3 3.0072(12) . ?
U1 I3 3.0072(12) 5 ?
U2 U2 1.004(2) 5_645 ?
U2 I4 2.205(3) . ?
U2 N2 2.543(10) 3_545 ?
U2 N2 2.543(10) 7_655 ?
U2 N2 2.543(10) . ?
U2 N2 2.543(10) 5_645 ?
U2 N1 2.643(17) 4_655 ?
U2 N1 2.643(17) . ?
U2 N1 2.643(17) 3_545 ?
U2 N1 2.643(17) 2_645 ?
U2 I4 3.209(3) 5_645 ?
I4 N1 2.070(15) 3_545 ?
I4 N1 2.070(15) 4_655 ?
I4 N1 2.070(15) . ?
I4 N1 2.070(15) 2_645 ?
I4 U2 3.209(3) 5_645 ?
N1 C1 1.18(2) . ?
N2 C8 1.301(18) . ?
N2 C8 1.301(18) 6 ?
N2 U2 2.543(10) 5_645 ?
C1 C2 1.38(2) . ?
C1 C6 1.50(3) 6_556 ?
C2 C6 0.459(4) 6_556 ?
C2 C3 1.3900 . ?
C2 C7 1.3491 . ?
C2 C5 1.5502 6_556 ?
C3 C5 0.460(5) 6_556 ?
C3 C6 1.3677 6_556 ?
C3 C4 1.4324 . ?
C3 C4 1.45(4) 6_556 ?
C4 C4 0.02(5) 6_556 ?
C4 C5 1.33(3) 6_556 ?
C4 C5 1.3463 . ?
C4 C3 1.45(3) 6_556 ?
C5 C3 0.460(5) 6_556 ?
C5 C4 1.33(4) 6_556 ?
C5 C6 1.3900 . ?
C5 C2 1.55(3) 6_556 ?
C6 C2 0.46(2) 6_556 ?
C6 C3 1.3677 6_556 ?
C6 C7 1.4297 . ?
C6 C1 1.50(3) 6_556 ?
C7 C2 1.34(4) 6_556 ?
C7 C6 1.44(3) 6_556 ?
C8 C9 1.44(2) . ?
C8 C8 1.74(4) 6 ?
C9 C11 1.353(19) 2_545 ?
C9 C10 1.3900 . ?
C9 C14 1.3900 . ?
C9 C12 1.861(10) 2_545 ?
C10 C11 1.3900 . ?
C10 C10 1.98(2) 2_545 ?
C10 C11 2.011(17) 2_545 ?
C11 C14 0.80(2) 2_545 ?
C11 C13 1.289(9) 2_545 ?
C11 C9 1.353(17) 2_545 ?
C11 C12 1.3900 . ?
C11 C12 1.97(2) 2_545 ?
C11 C10 2.01(3) 2_545 ?
C12 C13 1.06(3) 2_545 ?
C12 C14 1.33(2) 2_545 ?
C12 C13 1.3900 . ?
C12 C12 1.48(3) 2_545 ?
C12 C9 1.86(2) 2_545 ?
C12 C11 1.97(2) 2_545 ?
C13 C12 1.06(2) 2_545 ?
C13 C11 1.289(8) 2_545 ?
C13 C14 1.3900 . ?
C13 C13 1.95(3) 2_545 ?
C14 C11 0.80(2) 2_545 ?
C14 C12 1.33(2) 2_545 ?
